data_2231552
loop_
_publ_author_name
'Bauer, Heiko'
'Sun, Yu'
'Sitzmann, Helmut'

_publ_section_title
;
 Bis(\h^5^-1-<i>tert</i>-butylindenyl)nickel(II)
;
_journal_coeditor_code IM2294
_journal_issue 9
_journal_name_full 'Acta Crystallographica Section E'
_journal_page_first m1184
_journal_paper_doi 10.1107/S1600536811028510
_journal_volume 67
_journal_year 2011
_chemical_formula_iupac '[Ni (C13 H15)2]'
_chemical_formula_moiety 'C26 H30 Ni'
_chemical_formula_sum 'C26 H30 Ni'
_chemical_formula_weight 401.21
_chemical_name_systematic
;
Bis(\h^5^-1-<i>tert</i>-butylindenyl)nickel(II)
;
_space_group_IT_number 2
_symmetry_cell_setting triclinic
_symmetry_space_group_name_Hall '-P 1'
_symmetry_space_group_name_H-M 'P -1'
_atom_sites_solution_hydrogens geom
_atom_sites_solution_primary direct
_atom_sites_solution_secondary difmap
_audit_creation_method SHELXL-97
_cell_angle_alpha 68.800(6)
_cell_angle_beta 67.085(5)
_cell_angle_gamma 85.212(4)
_cell_formula_units_Z 2
_cell_length_a 9.8116(5)
_cell_length_b 10.9631(7)
_cell_length_c 11.1658(7)
_cell_measurement_reflns_used 5554
_cell_measurement_temperature 150(2)
_cell_measurement_theta_max 62.5485
_cell_measurement_theta_min 4.3317
_cell_volume 1029.10(12)
_computing_cell_refinement 'CrysAlis RED (Oxford Diffraction, 2010)'
_computing_data_collection 'CrysAlis CCD (Oxford Diffraction, 2010)'
_computing_data_reduction 'CrysAlis RED (Oxford Diffraction, 2010)'
_computing_molecular_graphics 'SCHAKAL99 (Keller, 1999)'
_computing_publication_material 'publCIF (Westrip, 2010)'
_computing_structure_refinement 'SHELXL97 (Sheldrick, 2008)'
_computing_structure_solution 'SIR92 (Giacovazzo <i>et al.</i>, 1994)'
_diffrn_ambient_temperature 150(2)
_diffrn_detector_area_resol_mean 16.1399
_diffrn_measured_fraction_theta_full 0.995
_diffrn_measured_fraction_theta_max 0.995
_diffrn_measurement_device_type 'Oxford Diffraction Xcalibur Sapphire3 Gemini ultra'
_diffrn_measurement_method \w
_diffrn_radiation_monochromator mirror
_diffrn_radiation_source 'Enhance Ultra (Cu) X-ray Source'
_diffrn_radiation_type CuK\a
_diffrn_radiation_wavelength 1.54184
_diffrn_reflns_av_R_equivalents 0.0217
_diffrn_reflns_av_sigmaI/netI 0.0232
_diffrn_reflns_limit_h_max 11
_diffrn_reflns_limit_h_min -9
_diffrn_reflns_limit_k_max 12
_diffrn_reflns_limit_k_min -12
_diffrn_reflns_limit_l_max 12
_diffrn_reflns_limit_l_min -12
_diffrn_reflns_number 8813
_diffrn_reflns_theta_full 62.64
_diffrn_reflns_theta_max 62.64
_diffrn_reflns_theta_min 4.34
_exptl_absorpt_coefficient_mu 1.383
_exptl_absorpt_correction_T_max 1.00000
_exptl_absorpt_correction_T_min 0.67499
_exptl_absorpt_correction_type multi-scan
_exptl_absorpt_process_details
;
(CrysAlis PRO; Oxford Diffraction, 2010)
;
_exptl_crystal_colour red
_exptl_crystal_density_diffrn 1.295
_exptl_crystal_density_method 'not measured'
_exptl_crystal_description 'transparent prism'
_exptl_crystal_F_000 428
_exptl_crystal_size_max 0.11
_exptl_crystal_size_mid 0.07
_exptl_crystal_size_min 0.04
_refine_diff_density_max 0.242
_refine_diff_density_min -0.252
_refine_ls_extinction_method none
_refine_ls_goodness_of_fit_ref 1.073
_refine_ls_hydrogen_treatment constr
_refine_ls_matrix_type full
_refine_ls_number_parameters 253
_refine_ls_number_reflns 3283
_refine_ls_number_restraints 0
_refine_ls_restrained_S_all 1.073
_refine_ls_R_factor_all 0.0308
_refine_ls_R_factor_gt 0.0266
_refine_ls_shift/su_max 0.000
_refine_ls_shift/su_mean 0.000
_refine_ls_structure_factor_coef Fsqd
_refine_ls_weighting_details 'calc w=1/[\s^2^(Fo^2^)+(0.0490P)^2^+0.0000P] where P=(Fo^2^+2Fc^2^)/3'
_refine_ls_weighting_scheme calc
_refine_ls_wR_factor_gt 0.0736
_refine_ls_wR_factor_ref 0.0752
_reflns_number_gt 2838
_reflns_number_total 3283
_reflns_threshold_expression I>2\s(I)
_cod_data_source_file im2294.cif
_cod_data_source_block I
_cod_original_cell_volume 1029.10(11)
_cod_database_code 2231552
_cod_database_fobs_code 2231552

loop_
_symmetry_equiv_pos_as_xyz
'x, y, z'
'-x, -y, -z'

loop_
_atom_site_type_symbol
_atom_site_label
_atom_site_fract_x
_atom_site_fract_y
_atom_site_fract_z
_atom_site_U_iso_or_equiv
_atom_site_adp_type
_atom_site_calc_flag
_atom_site_refinement_flags
_atom_site_occupancy
_atom_site_symmetry_multiplicity
C C1 0.69298(15) 0.98880(15) 0.83091(15) 0.0224(3) Uani d . 1 1
C C2 0.66605(16) 1.11686(15) 0.83603(16) 0.0253(3) Uani d . 1 1
H H2 0.7279 1.1686 0.8495 0.030 Uiso calc R 1 1
C C3 0.53173(17) 1.15413(15) 0.81780(16) 0.0262(3) Uani d . 1 1
H H3 0.4779 1.2263 0.8348 0.031 Uiso calc R 1 1
C C4 0.49048(16) 1.06274(15) 0.76852(15) 0.0246(3) Uani d . 1 1
C C5 0.59070(15) 0.96046(14) 0.77499(15) 0.0215(3) Uani d . 1 1
C C6 0.57746(17) 0.85971(15) 0.73069(16) 0.0265(3) Uani d . 1 1
H H6 0.6427 0.7906 0.7348 0.032 Uiso calc R 1 1
C C7 0.46801(18) 0.86187(17) 0.68070(17) 0.0334(4) Uani d . 1 1
H H7 0.4605 0.7948 0.6481 0.040 Uiso calc R 1 1
C C8 0.36868(18) 0.96052(18) 0.67725(18) 0.0360(4) Uani d . 1 1
H H8 0.2937 0.9589 0.6438 0.043 Uiso calc R 1 1
C C9 0.37800(17) 1.06062(17) 0.72184(17) 0.0325(4) Uani d . 1 1
H H9 0.3091 1.1269 0.7208 0.039 Uiso calc R 1 1
C C10 0.83254(16) 0.91731(16) 0.83483(17) 0.0273(3) Uani d . 1 1
C C11 0.79792(18) 0.76942(17) 0.91908(18) 0.0370(4) Uani d . 1 1
H H11A 0.7370 0.7558 1.0169 0.056 Uiso calc R 1 1
H H11B 0.8908 0.7264 0.9126 0.056 Uiso calc R 1 1
H H11C 0.7439 0.7319 0.8815 0.056 Uiso calc R 1 1
C C12 0.93683(17) 0.93709(17) 0.68371(17) 0.0325(4) Uani d . 1 1
H H12A 0.8883 0.8985 0.6426 0.049 Uiso calc R 1 1
H H12B 1.0288 0.8943 0.6829 0.049 Uiso calc R 1 1
H H12C 0.9598 1.0311 0.6294 0.049 Uiso calc R 1 1
C C13 0.91121(19) 0.9744(2) 0.8992(2) 0.0457(5) Uani d . 1 1
H H13A 0.9415 1.0670 0.8421 0.069 Uiso calc R 1 1
H H13B 0.9990 0.9260 0.9029 0.069 Uiso calc R 1 1
H H13C 0.8435 0.9666 0.9937 0.069 Uiso calc R 1 1
C C14 1.06039(15) 0.56135(14) 0.63293(15) 0.0207(3) Uani d . 1 1
C C15 1.03662(17) 0.66575(14) 0.52347(16) 0.0246(3) Uani d . 1 1
H H15 1.1096 0.7312 0.4502 0.030 Uiso calc R 1 1
C C16 0.88655(18) 0.65609(16) 0.54168(19) 0.0304(4) Uani d . 1 1
H H16 0.8453 0.7033 0.4752 0.036 Uiso calc R 1 1
C C17 0.80661(17) 0.56158(16) 0.67958(19) 0.0305(4) Uani d . 1 1
C C18 0.91244(16) 0.50176(15) 0.73735(16) 0.0247(3) Uani d . 1 1
C C19 0.86545(19) 0.40421(17) 0.86990(17) 0.0354(4) Uani d . 1 1
H H19 0.9352 0.3626 0.9090 0.042 Uiso calc R 1 1
C C20 0.7145(2) 0.3692(2) 0.9435(2) 0.0499(6) Uani d . 1 1
H H20 0.6813 0.3043 1.0344 0.060 Uiso calc R 1 1
C C21 0.6116(2) 0.4273(2) 0.8868(3) 0.0561(7) Uani d . 1 1
H H21 0.5092 0.4011 0.9395 0.067 Uiso calc R 1 1
C C22 0.65523(18) 0.5224(2) 0.7551(2) 0.0463(5) Uani d . 1 1
H H22 0.5842 0.5607 0.7165 0.056 Uiso calc R 1 1
C C23 1.20379(16) 0.54344(15) 0.65758(16) 0.0236(3) Uani d . 1 1
C C24 1.18369(17) 0.58486(17) 0.78106(17) 0.0300(4) Uani d . 1 1
H H24A 1.1568 0.6761 0.7607 0.045 Uiso calc R 1 1
H H24B 1.2767 0.5767 0.7959 0.045 Uiso calc R 1 1
H H24C 1.1048 0.5281 0.8652 0.045 Uiso calc R 1 1
C C25 1.24681(18) 0.40112(16) 0.69020(18) 0.0338(4) Uani d . 1 1
H H25A 1.1628 0.3430 0.7666 0.051 Uiso calc R 1 1
H H25B 1.3318 0.3913 0.7176 0.051 Uiso calc R 1 1
H H25C 1.2734 0.3780 0.6073 0.051 Uiso calc R 1 1
C C26 1.33151(17) 0.63006(17) 0.52843(18) 0.0339(4) Uani d . 1 1
H H26A 1.3410 0.6090 0.4475 0.051 Uiso calc R 1 1
H H26B 1.4241 0.6140 0.5439 0.051 Uiso calc R 1 1
H H26C 1.3110 0.7225 0.5114 0.051 Uiso calc R 1 1
Ni Ni1 0.5000 1.0000 1.0000 0.02238(12) Uani d S 1 2
Ni Ni2 1.0000 0.5000 0.5000 0.02285(12) Uani d S 1 2

loop_
_atom_site_aniso_label
_atom_site_aniso_U_11
_atom_site_aniso_U_22
_atom_site_aniso_U_33
_atom_site_aniso_U_12
_atom_site_aniso_U_13
_atom_site_aniso_U_23
C1 0.0222(7) 0.0248(8) 0.0166(8) -0.0013(6) -0.0025(6) -0.0083(6)
C2 0.0280(8) 0.0250(8) 0.0182(8) -0.0055(6) -0.0017(6) -0.0091(6)
C3 0.0313(8) 0.0201(8) 0.0194(8) 0.0025(6) -0.0032(6) -0.0057(6)
C4 0.0264(8) 0.0242(8) 0.0156(8) 0.0000(6) -0.0033(6) -0.0034(6)
C5 0.0221(7) 0.0226(8) 0.0139(7) -0.0017(6) -0.0020(6) -0.0049(6)
C6 0.0305(8) 0.0248(8) 0.0207(8) -0.0012(6) -0.0053(6) -0.0085(6)
C7 0.0383(9) 0.0367(10) 0.0245(9) -0.0108(7) -0.0084(7) -0.0113(7)
C8 0.0307(9) 0.0481(11) 0.0264(9) -0.0070(8) -0.0129(7) -0.0063(8)
C9 0.0287(8) 0.0371(10) 0.0248(9) 0.0035(7) -0.0100(7) -0.0044(7)
C10 0.0227(7) 0.0359(9) 0.0235(8) 0.0047(6) -0.0064(6) -0.0143(7)
C11 0.0317(8) 0.0390(10) 0.0293(9) 0.0106(7) -0.0085(7) -0.0053(8)
C12 0.0258(8) 0.0367(10) 0.0273(9) 0.0042(7) -0.0020(7) -0.0125(7)
C13 0.0297(9) 0.0751(14) 0.0486(12) 0.0102(9) -0.0185(8) -0.0381(11)
C14 0.0223(7) 0.0202(7) 0.0206(8) 0.0012(6) -0.0063(6) -0.0105(6)
C15 0.0310(8) 0.0179(7) 0.0281(9) 0.0035(6) -0.0135(7) -0.0100(6)
C16 0.0349(9) 0.0266(8) 0.0450(10) 0.0138(7) -0.0253(8) -0.0218(8)
C17 0.0241(8) 0.0349(9) 0.0464(11) 0.0071(7) -0.0121(7) -0.0326(8)
C18 0.0237(7) 0.0270(8) 0.0253(8) -0.0008(6) -0.0032(6) -0.0176(7)
C19 0.0413(9) 0.0367(9) 0.0245(9) -0.0125(7) -0.0011(7) -0.0163(7)
C20 0.0506(12) 0.0551(12) 0.0342(11) -0.0287(10) 0.0123(9) -0.0295(10)
C21 0.0280(9) 0.0732(15) 0.0689(16) -0.0203(10) 0.0151(10) -0.0591(14)
C22 0.0226(8) 0.0568(12) 0.0778(16) 0.0058(8) -0.0102(9) -0.0551(13)
C23 0.0224(7) 0.0282(8) 0.0220(8) 0.0026(6) -0.0090(6) -0.0106(7)
C24 0.0292(8) 0.0371(9) 0.0284(9) 0.0007(7) -0.0121(7) -0.0155(7)
C25 0.0375(9) 0.0353(9) 0.0373(10) 0.0131(7) -0.0233(8) -0.0152(8)
C26 0.0237(8) 0.0468(11) 0.0299(9) -0.0033(7) -0.0077(7) -0.0137(8)
Ni1 0.02328(19) 0.0207(2) 0.0179(2) 0.00272(14) -0.00330(15) -0.00650(15)
Ni2 0.0256(2) 0.0215(2) 0.0289(2) 0.00832(14) -0.01484(16) -0.01392(16)

loop_
_atom_type_symbol
_atom_type_description
_atom_type_scat_dispersion_real
_atom_type_scat_dispersion_imag
_atom_type_scat_source
C C 0.0181 0.0091 'International Tables Vol C Tables 4.2.6.8 and 6.1.1.4'
H H 0.0000 0.0000 'International Tables Vol C Tables 4.2.6.8 and 6.1.1.4'
Ni Ni -3.0029 0.5091 'International Tables Vol C Tables 4.2.6.8 and 6.1.1.4'

loop_
_geom_angle_atom_site_label_1
_geom_angle_atom_site_label_2
_geom_angle_atom_site_label_3
_geom_angle_site_symmetry_1
_geom_angle_site_symmetry_3
_geom_angle
C2 C1 C5 . . 106.58(13)
C2 C1 C10 . . 125.06(14)
C5 C1 C10 . . 125.43(13)
C2 C1 Ni1 . . 64.95(8)
C5 C1 Ni1 . . 86.25(8)
C10 C1 Ni1 . . 128.67(11)
C3 C2 C1 . . 108.60(13)
C3 C2 Ni1 . . 71.60(9)
C1 C2 Ni1 . . 74.74(9)
C3 C2 H2 . . 125.7
C1 C2 H2 . . 125.7
Ni1 C2 H2 . . 119.7
C2 C3 C4 . . 108.12(13)
C2 C3 Ni1 . . 67.43(9)
C4 C3 Ni1 . . 87.54(9)
C2 C3 H3 . . 125.9
C4 C3 H3 . . 125.9
Ni1 C3 H3 . . 111.3
C9 C4 C5 . . 120.57(14)
C9 C4 C3 . . 132.15(14)
C5 C4 C3 . . 107.27(13)
C9 C4 Ni1 . . 134.13(11)
C5 C4 Ni1 . . 74.99(8)
C3 C4 Ni1 . . 56.32(8)
C6 C5 C4 . . 119.25(14)
C6 C5 C1 . . 133.14(14)
C4 C5 C1 . . 107.61(13)
C6 C5 Ni1 . . 137.16(11)
C4 C5 Ni1 . . 71.58(8)
C1 C5 Ni1 . . 57.78(7)
C7 C6 C5 . . 119.14(15)
C7 C6 H6 . . 120.4
C5 C6 H6 . . 120.4
C6 C7 C8 . . 121.33(16)
C6 C7 H7 . . 119.3
C8 C7 H7 . . 119.3
C9 C8 C7 . . 120.81(15)
C9 C8 H8 . . 119.6
C7 C8 H8 . . 119.6
C8 C9 C4 . . 118.85(15)
C8 C9 H9 . . 120.6
C4 C9 H9 . . 120.6
C1 C10 C13 . . 110.58(13)
C1 C10 C11 . . 112.17(13)
C13 C10 C11 . . 108.40(15)
C1 C10 C12 . . 107.69(13)
C13 C10 C12 . . 108.98(14)
C11 C10 C12 . . 108.97(14)
C10 C11 H11A . . 109.5
C10 C11 H11B . . 109.5
H11A C11 H11B . . 109.5
C10 C11 H11C . . 109.5
H11A C11 H11C . . 109.5
H11B C11 H11C . . 109.5
C10 C12 H12A . . 109.5
C10 C12 H12B . . 109.5
H12A C12 H12B . . 109.5
C10 C12 H12C . . 109.5
H12A C12 H12C . . 109.5
H12B C12 H12C . . 109.5
C10 C13 H13A . . 109.5
C10 C13 H13B . . 109.5
H13A C13 H13B . . 109.5
C10 C13 H13C . . 109.5
H13A C13 H13C . . 109.5
H13B C13 H13C . . 109.5
C15 C14 C18 . . 106.70(12)
C15 C14 C23 . . 125.15(13)
C18 C14 C23 . . 125.70(13)
C15 C14 Ni2 . . 65.71(8)
C18 C14 Ni2 . . 84.13(9)
C23 C14 Ni2 . . 128.84(10)
C16 C15 C14 . . 108.81(14)
C16 C15 Ni2 . . 71.65(9)
C14 C15 Ni2 . . 74.04(8)
C16 C15 H15 . . 125.6
C14 C15 H15 . . 125.6
Ni2 C15 H15 . . 120.4
C15 C16 C17 . . 107.97(14)
C15 C16 Ni2 . . 67.68(8)
C17 C16 Ni2 . . 85.57(9)
C15 C16 H16 . . 126.0
C17 C16 H16 . . 126.0
Ni2 C16 H16 . . 112.9
C22 C17 C18 . . 120.18(18)
C22 C17 C16 . . 132.02(17)
C18 C17 C16 . . 107.78(13)
C22 C17 Ni2 . . 132.89(11)
C18 C17 Ni2 . . 74.18(8)
C16 C17 Ni2 . . 57.84(8)
C19 C18 C17 . . 119.91(15)
C19 C18 C14 . . 132.77(15)
C17 C18 C14 . . 107.31(14)
C19 C18 Ni2 . . 134.13(11)
C17 C18 Ni2 . . 71.90(9)
C14 C18 Ni2 . . 59.08(7)
C20 C19 C18 . . 118.66(18)
C20 C19 H19 . . 120.7
C18 C19 H19 . . 120.7
C21 C20 C19 . . 121.4(2)
C21 C20 H20 . . 119.3
C19 C20 H20 . . 119.3
C22 C21 C20 . . 121.16(17)
C22 C21 H21 . . 119.4
C20 C21 H21 . . 119.4
C21 C22 C17 . . 118.71(19)
C21 C22 H22 . . 120.6
C17 C22 H22 . . 120.6
C14 C23 C25 . . 112.06(13)
C14 C23 C26 . . 110.38(13)
C25 C23 C26 . . 108.07(13)
C14 C23 C24 . . 108.71(12)
C25 C23 C24 . . 109.00(13)
C26 C23 C24 . . 108.56(13)
C23 C24 H24A . . 109.5
C23 C24 H24B . . 109.5
H24A C24 H24B . . 109.5
C23 C24 H24C . . 109.5
H24A C24 H24C . . 109.5
H24B C24 H24C . . 109.5
C23 C25 H25A . . 109.5
C23 C25 H25B . . 109.5
H25A C25 H25B . . 109.5
C23 C25 H25C . . 109.5
H25A C25 H25C . . 109.5
H25B C25 H25C . . 109.5
C23 C26 H26A . . 109.5
C23 C26 H26B . . 109.5
H26A C26 H26B . . 109.5
C23 C26 H26C . . 109.5
H26A C26 H26C . . 109.5
H26B C26 H26C . . 109.5
C2 Ni1 C2 . 2_677 180.0
C2 Ni1 C3 . . 40.96(6)
C2 Ni1 C3 2_677 . 139.04(6)
C2 Ni1 C3 . 2_677 139.04(6)
C2 Ni1 C3 2_677 2_677 40.96(6)
C3 Ni1 C3 . 2_677 180.00(8)
C2 Ni1 C1 . 2_677 139.68(6)
C2 Ni1 C1 2_677 2_677 40.32(6)
C3 Ni1 C1 . 2_677 112.92(6)
C3 Ni1 C1 2_677 2_677 67.08(6)
C2 Ni1 C1 . . 40.32(6)
C2 Ni1 C1 2_677 . 139.68(6)
C3 Ni1 C1 . . 67.08(6)
C3 Ni1 C1 2_677 . 112.92(6)
C1 Ni1 C1 2_677 . 180.000(2)
C2 Ni1 C4 . . 61.80(6)
C2 Ni1 C4 2_677 . 118.20(6)
C3 Ni1 C4 . . 36.15(6)
C3 Ni1 C4 2_677 . 143.85(6)
C1 Ni1 C4 2_677 . 119.04(5)
C1 Ni1 C4 . . 60.96(5)
C2 Ni1 C4 . 2_677 118.20(6)
C2 Ni1 C4 2_677 2_677 61.80(6)
C3 Ni1 C4 . 2_677 143.85(6)
C3 Ni1 C4 2_677 2_677 36.15(6)
C1 Ni1 C4 2_677 2_677 60.96(5)
C1 Ni1 C4 . 2_677 119.04(5)
C4 Ni1 C4 . 2_677 180.0
C2 Ni1 C5 . 2_677 119.05(5)
C2 Ni1 C5 2_677 2_677 60.95(5)
C3 Ni1 C5 . 2_677 119.72(5)
C3 Ni1 C5 2_677 2_677 60.28(5)
C1 Ni1 C5 2_677 2_677 35.97(5)
C1 Ni1 C5 . 2_677 144.03(5)
C4 Ni1 C5 . 2_677 146.56(5)
C4 Ni1 C5 2_677 2_677 33.44(5)
C2 Ni1 C5 . . 60.95(5)
C2 Ni1 C5 2_677 . 119.05(5)
C3 Ni1 C5 . . 60.28(5)
C3 Ni1 C5 2_677 . 119.72(5)
C1 Ni1 C5 2_677 . 144.03(5)
C1 Ni1 C5 . . 35.97(5)
C4 Ni1 C5 . . 33.44(5)
C4 Ni1 C5 2_677 . 146.56(5)
C5 Ni1 C5 2_677 . 180.0000(10)
C15 Ni2 C15 . 2_766 180.00(9)
C15 Ni2 C16 . . 40.67(6)
C15 Ni2 C16 2_766 . 139.33(6)
C15 Ni2 C16 . 2_766 139.33(6)
C15 Ni2 C16 2_766 2_766 40.67(6)
C16 Ni2 C16 . 2_766 180.0000(10)
C15 Ni2 C14 . . 40.25(6)
C15 Ni2 C14 2_766 . 139.75(6)
C16 Ni2 C14 . . 67.03(6)
C16 Ni2 C14 2_766 . 112.97(6)
C15 Ni2 C14 . 2_766 139.75(6)
C15 Ni2 C14 2_766 2_766 40.25(6)
C16 Ni2 C14 . 2_766 112.97(6)
C16 Ni2 C14 2_766 2_766 67.03(6)
C14 Ni2 C14 . 2_766 180.0000(10)
C15 Ni2 C17 . . 62.17(6)
C15 Ni2 C17 2_766 . 117.83(6)
C16 Ni2 C17 . . 36.59(6)
C16 Ni2 C17 2_766 . 143.41(6)
C14 Ni2 C17 . . 61.50(5)
C14 Ni2 C17 2_766 . 118.50(5)
C15 Ni2 C17 . 2_766 117.83(6)
C15 Ni2 C17 2_766 2_766 62.17(6)
C16 Ni2 C17 . 2_766 143.41(6)
C16 Ni2 C17 2_766 2_766 36.59(6)
C14 Ni2 C17 . 2_766 118.50(5)
C14 Ni2 C17 2_766 2_766 61.50(5)
C17 Ni2 C17 . 2_766 180.0000(10)
C15 Ni2 C18 . . 61.93(6)
C15 Ni2 C18 2_766 . 118.07(6)
C16 Ni2 C18 . . 61.16(6)
C16 Ni2 C18 2_766 . 118.84(6)
C14 Ni2 C18 . . 36.79(5)
C14 Ni2 C18 2_766 . 143.21(5)
C17 Ni2 C18 . . 33.92(5)
C17 Ni2 C18 2_766 . 146.08(6)
C15 Ni2 C18 . 2_766 118.07(6)
C15 Ni2 C18 2_766 2_766 61.93(6)
C16 Ni2 C18 . 2_766 118.84(6)
C16 Ni2 C18 2_766 2_766 61.16(6)
C14 Ni2 C18 . 2_766 143.21(5)
C14 Ni2 C18 2_766 2_766 36.79(5)
C17 Ni2 C18 . 2_766 146.08(5)
C17 Ni2 C18 2_766 2_766 33.92(5)
C18 Ni2 C18 . 2_766 180.0000(10)

loop_
_geom_bond_atom_site_label_1
_geom_bond_atom_site_label_2
_geom_bond_site_symmetry_2
_geom_bond_distance
C1 C2 . 1.424(2)
C1 C5 . 1.474(2)
C1 C10 . 1.528(2)
C1 Ni1 . 2.1237(14)
C2 C3 . 1.416(2)
C2 Ni1 . 1.9942(15)
C2 H2 . 0.9500
C3 C4 . 1.453(2)
C3 Ni1 . 2.0492(15)
C3 H3 . 0.9500
C4 C9 . 1.397(2)
C4 C5 . 1.429(2)
C4 Ni1 . 2.4604(15)
C5 C6 . 1.397(2)
C5 Ni1 . 2.5048(14)
C6 C7 . 1.385(2)
C6 H6 . 0.9500
C7 C8 . 1.394(3)
C7 H7 . 0.9500
C8 C9 . 1.381(3)
C8 H8 . 0.9500
C9 H9 . 0.9500
C10 C13 . 1.530(2)
C10 C11 . 1.539(2)
C10 C12 . 1.539(2)
C11 H11A . 0.9800
C11 H11B . 0.9800
C11 H11C . 0.9800
C12 H12A . 0.9800
C12 H12B . 0.9800
C12 H12C . 0.9800
C13 H13A . 0.9800
C13 H13B . 0.9800
C13 H13C . 0.9800
C14 C15 . 1.423(2)
C14 C18 . 1.477(2)
C14 C23 . 1.520(2)
C14 Ni2 . 2.1166(14)
C15 C16 . 1.413(2)
C15 Ni2 . 2.0066(15)
C15 H15 . 0.9500
C16 C17 . 1.449(2)
C16 Ni2 . 2.0588(15)
C16 H16 . 0.9500
C17 C22 . 1.404(2)
C17 C18 . 1.424(2)
C17 Ni2 . 2.4247(15)
C18 C19 . 1.397(2)
C18 Ni2 . 2.4543(15)
C19 C20 . 1.391(3)
C19 H19 . 0.9500
C20 C21 . 1.387(3)
C20 H20 . 0.9500
C21 C22 . 1.382(3)
C21 H21 . 0.9500
C22 H22 . 0.9500
C23 C25 . 1.531(2)
C23 C26 . 1.534(2)
C23 C24 . 1.540(2)
C24 H24A . 0.9800
C24 H24B . 0.9800
C24 H24C . 0.9800
C25 H25A . 0.9800
C25 H25B . 0.9800
C25 H25C . 0.9800
C26 H26A . 0.9800
C26 H26B . 0.9800
C26 H26C . 0.9800
Ni1 C2 2_677 1.9942(15)
Ni1 C3 2_677 2.0492(15)
Ni1 C1 2_677 2.1237(14)
Ni1 C4 2_677 2.4604(15)
Ni1 C5 2_677 2.5048(14)
Ni2 C15 2_766 2.0066(15)
Ni2 C16 2_766 2.0588(15)
Ni2 C14 2_766 2.1166(14)
Ni2 C17 2_766 2.4247(15)
Ni2 C18 2_766 2.4543(15)
